data_4033405
loop_
_publ_author_name
'Prasad, Sure Siva'
'Baskaran, Sundarababu'

_publ_section_title
;
 Iminosugar C-Nitromethyl Glycoside: Stereoselective Synthesis of
 Isoxazoline and Isoxazole-Fused Bicyclic Iminosugars.
;
_journal_issue 3
_journal_name_full 'The Journal of organic chemistry'
_journal_page_first 1558
_journal_page_last 1564
_journal_paper_doi 10.1021/acs.joc.7b02803
_journal_volume 83
_journal_year 2018
_chemical_formula_sum 'C22 H29 N3 O5'
_chemical_formula_weight 415.48
_space_group_crystal_system orthorhombic
_space_group_IT_number 19
_space_group_name_Hall 'P 2ac 2ab'
_space_group_name_H-M_alt 'P 21 21 21'
_symmetry_space_group_name_Hall 'P 2ac 2ab'
_symmetry_space_group_name_H-M 'P 21 21 21'
_atom_sites_solution_hydrogens mixed
_audit_creation_method SHELXL-2014/7
_cell_angle_alpha 90
_cell_angle_beta 90
_cell_angle_gamma 90
_cell_formula_units_Z 4
_cell_length_a 10.8260(4)
_cell_length_b 10.8361(4)
_cell_length_c 18.7930(6)
_cell_measurement_reflns_used 3580
_cell_measurement_temperature 296(2)
_cell_measurement_theta_max 19.65
_cell_measurement_theta_min 2.17
_cell_volume 2204.64(13)
_computing_cell_refinement 'Bruker SAINT'
_computing_data_collection 'Bruker APEX2'
_computing_data_reduction 'Bruker SAINT'
_computing_molecular_graphics 'Bruker SHELXTL'
_computing_publication_material 'Bruker SHELXTL'
_computing_structure_refinement 'SHELXL-2014/7 (Sheldrick, 2014)'
_computing_structure_solution 'SHELXS-97 (Sheldrick 2008)'
_diffrn_ambient_temperature 296(2)
_diffrn_measured_fraction_theta_full 1.000
_diffrn_measured_fraction_theta_max 1.000
_diffrn_measurement_device_type 'Bruker APEX-II CCD'
_diffrn_measurement_method '\f and \w scans'
_diffrn_radiation_type MoK\a
_diffrn_radiation_wavelength 0.71073
_diffrn_reflns_av_R_equivalents 0.0586
_diffrn_reflns_av_unetI/netI 0.0399
_diffrn_reflns_Laue_measured_fraction_full 1.000
_diffrn_reflns_Laue_measured_fraction_max 1.000
_diffrn_reflns_limit_h_max 12
_diffrn_reflns_limit_h_min -12
_diffrn_reflns_limit_k_max 12
_diffrn_reflns_limit_k_min -12
_diffrn_reflns_limit_l_max 18
_diffrn_reflns_limit_l_min -22
_diffrn_reflns_number 29305
_diffrn_reflns_point_group_measured_fraction_full 0.999
_diffrn_reflns_point_group_measured_fraction_max 0.999
_diffrn_reflns_theta_full 24.857
_diffrn_reflns_theta_max 24.857
_diffrn_reflns_theta_min 2.167
_exptl_absorpt_coefficient_mu 0.089
_exptl_absorpt_correction_type none
_exptl_crystal_colour colourless
_exptl_crystal_density_diffrn 1.252
_exptl_crystal_description Rectangular
_exptl_crystal_F_000 888
_exptl_crystal_size_max 0.200
_exptl_crystal_size_mid 0.130
_exptl_crystal_size_min 0.100
_refine_diff_density_max 0.147
_refine_diff_density_min -0.151
_refine_diff_density_rms 0.035
_refine_ls_abs_structure_details
; 
 Flack x determined using 914 quotients [(I+)-(I-)]/[(I+)+(I-)] 
 (Parsons, Flack and Wagner, Acta Cryst. B69 (2013) 249-259). 
;
_refine_ls_abs_structure_Flack -0.6(7)
_refine_ls_extinction_coef 0.0056(12)
_refine_ls_extinction_expression Fc^*^=kFc[1+0.001xFc^2^\l^3^/sin(2\q)]^-1/4^
_refine_ls_extinction_method 'SHELXL-2014/7 (Sheldrick 2014'
_refine_ls_goodness_of_fit_ref 1.089
_refine_ls_hydrogen_treatment mixed
_refine_ls_matrix_type full
_refine_ls_number_parameters 280
_refine_ls_number_reflns 3813
_refine_ls_number_restraints 0
_refine_ls_restrained_S_all 1.089
_refine_ls_R_factor_all 0.0745
_refine_ls_R_factor_gt 0.0421
_refine_ls_shift/su_max 0.000
_refine_ls_shift/su_mean 0.000
_refine_ls_structure_factor_coef Fsqd
_refine_ls_weighting_details 'w=1/[\s^2^(Fo^2^)+(0.0464P)^2^] where P=(Fo^2^+2Fc^2^)/3'
_refine_ls_weighting_scheme calc
_refine_ls_wR_factor_gt 0.0886
_refine_ls_wR_factor_ref 0.1017
_reflns_Friedel_coverage 0.747
_reflns_Friedel_fraction_full 0.999
_reflns_Friedel_fraction_max 0.998
_reflns_number_gt 2636
_reflns_number_total 3813
_reflns_threshold_expression 'I > 2\s(I)'
_cod_data_source_file jo7b02803_si_002.cif
_cod_data_source_block 564_cmpd_18
_cod_depositor_comments 'Adding full bibliography for 4033403--4033405.cif.'
_cod_database_code 4033405
_shelx_shelxl_version_number 2014/7
_shelx_space_group_comment
; 
The symmetry employed for this shelxl refinement is uniquely defined 
by the following loop, which should always be used as a source of 
symmetry information in preference to the above space-group names. 
They are only intended as comments. 
;
_shelx_estimated_absorpt_t_min 0.982
_shelx_estimated_absorpt_t_max 0.991

loop_
_space_group_symop_operation_xyz
'x, y, z'
'-x+1/2, -y, z+1/2'
'-x, y+1/2, -z+1/2'
'x+1/2, -y+1/2, -z'

loop_
_atom_site_label
_atom_site_type_symbol
_atom_site_fract_x
_atom_site_fract_y
_atom_site_fract_z
_atom_site_U_iso_or_equiv
_atom_site_adp_type
_atom_site_occupancy
_atom_site_site_symmetry_order
_atom_site_calc_flag
_atom_site_refinement_flags_posn
_atom_site_refinement_flags_adp
C1 C 0.3527(4) 0.0737(4) 0.73195(18) 0.0699(11) Uani 1 1 d . .
H1 H 0.2964 0.1352 0.7436 0.084 Uiso 1 1 calc R U
C2 C 0.4028(5) -0.0026(5) 0.7848(2) 0.0919(15) Uani 1 1 d . .
H2 H 0.3790 0.0084 0.8319 0.110 Uiso 1 1 calc R U
C3 C 0.4859(5) -0.0929(5) 0.7681(3) 0.0901(14) Uani 1 1 d . .
H3 H 0.5198 -0.1421 0.8036 0.108 Uiso 1 1 calc R U
C4 C 0.5184(4) -0.1097(4) 0.6992(2) 0.0853(13) Uani 1 1 d . .
H4 H 0.5732 -0.1726 0.6875 0.102 Uiso 1 1 calc R U
C5 C 0.4720(4) -0.0356(3) 0.6460(2) 0.0700(11) Uani 1 1 d . .
H5 H 0.4969 -0.0473 0.5992 0.084 Uiso 1 1 calc R U
C6 C 0.3886(3) 0.0559(3) 0.66247(16) 0.0510(9) Uani 1 1 d . .
C7 C 0.3509(3) 0.1333(3) 0.54023(17) 0.0503(8) Uani 1 1 d . .
C8 C 0.2761(3) 0.2388(3) 0.43629(15) 0.0534(9) Uani 1 1 d . .
H8 H 0.2970 0.1590 0.4149 0.064 Uiso 1 1 calc R U
C9 C 0.3645(3) 0.3373(3) 0.40898(15) 0.0488(8) Uani 1 1 d . .
H9 H 0.4494 0.3063 0.4122 0.059 Uiso 1 1 calc R U
C10 C 0.3619(4) 0.2787(3) 0.28024(16) 0.0584(10) Uani 1 1 d . .
H10A H 0.3181 0.2031 0.2917 0.070 Uiso 1 1 calc R U
H10B H 0.4495 0.2603 0.2784 0.070 Uiso 1 1 calc R U
C11 C 0.3188(4) 0.3273(3) 0.20817(17) 0.0661(11) Uani 1 1 d . .
H11A H 0.2299 0.3382 0.2092 0.079 Uiso 1 1 calc R U
H11B H 0.3379 0.2669 0.1717 0.079 Uiso 1 1 calc R U
C12 C 0.3803(3) 0.4507(3) 0.18886(16) 0.0573(10) Uani 1 1 d . .
C13 C 0.3097(5) 0.5301(4) 0.1362(2) 0.0837(13) Uani 1 1 d . .
H13A H 0.3495 0.5287 0.0899 0.100 Uiso 1 1 calc R U
H13B H 0.2256 0.5006 0.1309 0.100 Uiso 1 1 calc R U
C14 C 0.3731(3) 0.5341(3) 0.25196(15) 0.0474(8) Uani 1 1 d . .
C15 C 0.4058(3) 0.4865(3) 0.32375(15) 0.0458(8) Uani 1 1 d . .
H15 H 0.4947 0.4696 0.3254 0.055 Uiso 1 1 calc R U
C16 C 0.3696(3) 0.5605(3) 0.38881(16) 0.0529(9) Uani 1 1 d . .
H16 H 0.2920 0.6051 0.3812 0.064 Uiso 1 1 calc R U
C17 C 0.4948(4) 0.6085(4) 0.48382(19) 0.0628(10) Uani 1 1 d . .
C18 C 0.3560(3) 0.4620(3) 0.44708(15) 0.0529(9) Uani 1 1 d . .
H18 H 0.2780 0.4708 0.4730 0.064 Uiso 1 1 calc R U
C19 C 0.1412(4) 0.2664(4) 0.42385(18) 0.0711(11) Uani 1 1 d . .
H19A H 0.0920 0.2003 0.4426 0.107 Uiso 1 1 calc R U
H19B H 0.1263 0.2744 0.3737 0.107 Uiso 1 1 calc R U
H19C H 0.1197 0.3421 0.4474 0.107 Uiso 1 1 calc R U
C20 C 0.5150(4) 0.4333(4) 0.16578(19) 0.0792(13) Uani 1 1 d . .
H20A H 0.5511 0.5123 0.1558 0.119 Uiso 1 1 calc R U
H20B H 0.5178 0.3829 0.1238 0.119 Uiso 1 1 calc R U
H20C H 0.5603 0.3938 0.2033 0.119 Uiso 1 1 calc R U
C21 C 0.6312(4) 0.6192(6) 0.4929(3) 0.139(2) Uani 1 1 d . .
H21A H 0.6537 0.5930 0.5400 0.208 Uiso 1 1 calc R U
H21B H 0.6558 0.7035 0.4862 0.208 Uiso 1 1 calc R U
H21C H 0.6720 0.5680 0.4585 0.208 Uiso 1 1 calc R U
C22 C 0.4249(5) 0.6900(4) 0.5341(2) 0.1053(18) Uani 1 1 d . .
H22A H 0.3379 0.6821 0.5253 0.158 Uiso 1 1 calc R U
H22B H 0.4496 0.7742 0.5271 0.158 Uiso 1 1 calc R U
H22C H 0.4425 0.6658 0.5822 0.158 Uiso 1 1 calc R U
N1 N 0.3382(3) 0.1377(3) 0.61199(14) 0.0557(8) Uani 1 1 d . .
N2 N 0.3355(3) 0.6434(3) 0.24024(13) 0.0571(8) Uani 1 1 d . .
N3 N 0.3380(3) 0.3713(2) 0.33495(12) 0.0472(7) Uani 1 1 d . .
O1 O 0.4035(2) 0.0563(2) 0.50536(12) 0.0684(8) Uani 1 1 d . .
O2 O 0.2924(2) 0.2320(2) 0.51290(11) 0.0596(7) Uani 1 1 d . .
O3 O 0.3108(3) 0.6534(2) 0.16542(11) 0.0745(8) Uani 1 1 d . .
O4 O 0.4641(3) 0.6404(2) 0.41293(12) 0.0784(8) Uani 1 1 d . .
O5 O 0.4597(3) 0.4844(2) 0.49191(12) 0.0767(8) Uani 1 1 d . .
H1N H 0.293(3) 0.201(3) 0.6282(18) 0.063(11) Uiso 1 1 d . .

loop_
_atom_site_aniso_label
_atom_site_aniso_U_11
_atom_site_aniso_U_22
_atom_site_aniso_U_33
_atom_site_aniso_U_23
_atom_site_aniso_U_13
_atom_site_aniso_U_12
C1 0.097(3) 0.064(3) 0.049(2) 0.0038(18) -0.001(2) 0.002(2)
C2 0.129(4) 0.099(4) 0.048(2) 0.010(2) -0.004(3) -0.007(3)
C3 0.098(4) 0.093(4) 0.079(4) 0.029(3) -0.021(3) -0.001(3)
C4 0.086(3) 0.078(3) 0.091(3) 0.022(3) 0.000(3) 0.013(3)
C5 0.091(3) 0.058(3) 0.061(2) 0.013(2) 0.000(2) 0.008(3)
C6 0.067(2) 0.042(2) 0.044(2) 0.0036(16) -0.0020(16) -0.0040(18)
C7 0.062(2) 0.043(2) 0.045(2) 0.0032(17) 0.0015(17) 0.000(2)
C8 0.077(3) 0.044(2) 0.0390(18) 0.0027(15) 0.0035(16) -0.0007(19)
C9 0.058(2) 0.048(2) 0.0405(18) 0.0034(15) 0.0025(16) 0.0038(17)
C10 0.086(3) 0.043(2) 0.0464(19) -0.0007(16) 0.0122(18) 0.001(2)
C11 0.094(3) 0.056(2) 0.048(2) -0.0048(17) 0.0032(19) -0.005(2)
C12 0.084(3) 0.048(2) 0.0392(18) 0.0018(16) -0.0003(17) 0.002(2)
C13 0.136(4) 0.063(3) 0.052(2) -0.002(2) -0.022(2) 0.009(3)
C14 0.058(2) 0.043(2) 0.0406(18) 0.0036(15) -0.0018(15) 0.0007(18)
C15 0.055(2) 0.043(2) 0.0390(18) 0.0033(15) 0.0012(15) 0.0033(16)
C16 0.069(3) 0.045(2) 0.0450(18) 0.0015(16) -0.0052(16) 0.0052(19)
C17 0.076(3) 0.057(2) 0.056(2) 0.0053(19) -0.0122(19) -0.009(2)
C18 0.066(2) 0.051(2) 0.0423(18) 0.0041(16) -0.0001(16) -0.0031(19)
C19 0.070(3) 0.076(3) 0.068(2) 0.011(2) 0.004(2) -0.010(2)
C20 0.105(3) 0.067(3) 0.065(3) 0.002(2) 0.031(2) 0.002(2)
C21 0.089(4) 0.165(6) 0.162(6) 0.030(5) -0.031(3) -0.029(4)
C22 0.164(5) 0.075(3) 0.077(3) -0.019(3) 0.014(3) -0.003(3)
N1 0.077(2) 0.0475(19) 0.0425(17) 0.0006(14) 0.0057(14) 0.0127(17)
N2 0.074(2) 0.0496(19) 0.0475(17) 0.0075(14) -0.0067(14) 0.0038(17)
N3 0.0645(17) 0.0390(16) 0.0382(14) 0.0030(12) 0.0026(12) 0.0008(15)
O1 0.0874(18) 0.0669(18) 0.0508(14) -0.0072(13) 0.0017(12) 0.0215(14)
O2 0.0948(19) 0.0444(14) 0.0397(12) 0.0071(11) 0.0094(12) 0.0105(13)
O3 0.116(2) 0.0575(17) 0.0499(14) 0.0109(12) -0.0201(14) 0.0102(16)
O4 0.126(2) 0.0615(16) 0.0477(15) 0.0045(13) -0.0150(15) -0.0295(17)
O5 0.114(2) 0.0571(17) 0.0584(16) 0.0090(12) -0.0313(15) -0.0105(16)

loop_
_atom_type_symbol
_atom_type_description
_atom_type_scat_dispersion_real
_atom_type_scat_dispersion_imag
_atom_type_scat_source
C C 0.0033 0.0016 'International Tables Vol C Tables 4.2.6.8 and 6.1.1.4'
H H 0.0000 0.0000 'International Tables Vol C Tables 4.2.6.8 and 6.1.1.4'
N N 0.0061 0.0033 'International Tables Vol C Tables 4.2.6.8 and 6.1.1.4'
O O 0.0106 0.0060 'International Tables Vol C Tables 4.2.6.8 and 6.1.1.4'

loop_
_geom_angle_atom_site_label_1
_geom_angle_atom_site_label_2
_geom_angle_atom_site_label_3
_geom_angle
C6 C1 C2 118.7(4)
C6 C1 H1 120.6
C2 C1 H1 120.6
C3 C2 C1 121.0(4)
C3 C2 H2 119.5
C1 C2 H2 119.5
C4 C3 C2 119.2(4)
C4 C3 H3 120.4
C2 C3 H3 120.4
C3 C4 C5 121.3(4)
C3 C4 H4 119.3
C5 C4 H4 119.3
C6 C5 C4 119.8(4)
C6 C5 H5 120.1
C4 C5 H5 120.1
C5 C6 C1 119.9(3)
C5 C6 N1 123.8(3)
C1 C6 N1 116.2(3)
O1 C7 O2 124.5(3)
O1 C7 N1 127.8(3)
O2 C7 N1 107.7(3)
O2 C8 C19 106.3(3)
O2 C8 C9 107.1(3)
C19 C8 C9 114.7(3)
O2 C8 H8 109.5
C19 C8 H8 109.5
C9 C8 H8 109.5
N3 C9 C8 111.9(3)
N3 C9 C18 102.1(2)
C8 C9 C18 115.0(3)
N3 C9 H9 109.2
C8 C9 H9 109.2
C18 C9 H9 109.2
N3 C10 C11 109.5(3)
N3 C10 H10A 109.8
C11 C10 H10A 109.8
N3 C10 H10B 109.8
C11 C10 H10B 109.8
H10A C10 H10B 108.2
C10 C11 C12 112.2(3)
C10 C11 H11A 109.2
C12 C11 H11A 109.2
C10 C11 H11B 109.2
C12 C11 H11B 109.2
H11A C11 H11B 107.9
C14 C12 C13 98.6(3)
C14 C12 C20 110.4(3)
C13 C12 C20 111.4(3)
C14 C12 C11 108.4(3)
C13 C12 C11 115.4(3)
C20 C12 C11 111.8(3)
O3 C13 C12 105.8(3)
O3 C13 H13A 110.6
C12 C13 H13A 110.6
O3 C13 H13B 110.6
C12 C13 H13B 110.6
H13A C13 H13B 108.7
N2 C14 C15 123.8(3)
N2 C14 C12 116.3(3)
C15 C14 C12 119.9(3)
N3 C15 C14 107.8(3)
N3 C15 C16 101.9(2)
C14 C15 C16 119.2(3)
N3 C15 H15 109.1
C14 C15 H15 109.1
C16 C15 H15 109.1
O4 C16 C15 113.3(3)
O4 C16 C18 105.4(3)
C15 C16 C18 103.4(3)
O4 C16 H16 111.4
C15 C16 H16 111.4
C18 C16 H16 111.4
O5 C17 O4 105.8(3)
O5 C17 C21 109.2(4)
O4 C17 C21 108.7(4)
O5 C17 C22 111.0(3)
O4 C17 C22 109.4(3)
C21 C17 C22 112.4(4)
O5 C18 C9 112.3(3)
O5 C18 C16 103.2(3)
C9 C18 C16 105.9(2)
O5 C18 H18 111.7
C9 C18 H18 111.7
C16 C18 H18 111.7
C8 C19 H19A 109.5
C8 C19 H19B 109.5
H19A C19 H19B 109.5
C8 C19 H19C 109.5
H19A C19 H19C 109.5
H19B C19 H19C 109.5
C12 C20 H20A 109.5
C12 C20 H20B 109.5
H20A C20 H20B 109.5
C12 C20 H20C 109.5
H20A C20 H20C 109.5
H20B C20 H20C 109.5
C17 C21 H21A 109.5
C17 C21 H21B 109.5
H21A C21 H21B 109.5
C17 C21 H21C 109.5
H21A C21 H21C 109.5
H21B C21 H21C 109.5
C17 C22 H22A 109.5
C17 C22 H22B 109.5
H22A C22 H22B 109.5
C17 C22 H22C 109.5
H22A C22 H22C 109.5
H22B C22 H22C 109.5
C7 N1 C6 127.5(3)
C7 N1 H1N 115(2)
C6 N1 H1N 118(2)
C14 N2 O3 107.4(3)
C10 N3 C15 113.4(2)
C10 N3 C9 117.4(2)
C15 N3 C9 104.6(2)
C7 O2 C8 118.4(3)
N2 O3 C13 107.7(2)
C16 O4 C17 108.8(2)
C17 O5 C18 108.2(3)

loop_
_geom_bond_atom_site_label_1
_geom_bond_atom_site_label_2
_geom_bond_distance
C1 C6 1.376(5)
C1 C2 1.401(6)
C1 H1 0.9300
C2 C3 1.365(6)
C2 H2 0.9300
C3 C4 1.354(6)
C3 H3 0.9300
C4 C5 1.376(5)
C4 H4 0.9300
C5 C6 1.376(5)
C5 H5 0.9300
C6 N1 1.408(4)
C7 O1 1.205(4)
C7 O2 1.345(4)
C7 N1 1.356(4)
C8 O2 1.452(4)
C8 C19 1.509(5)
C8 C9 1.522(4)
C8 H8 0.9800
C9 N3 1.468(4)
C9 C18 1.532(4)
C9 H9 0.9800
C10 N3 1.460(4)
C10 C11 1.526(4)
C10 H10A 0.9700
C10 H10B 0.9700
C11 C12 1.538(5)
C11 H11A 0.9700
C11 H11B 0.9700
C12 C14 1.493(4)
C12 C13 1.518(5)
C12 C20 1.533(5)
C13 O3 1.445(4)
C13 H13A 0.9700
C13 H13B 0.9700
C14 N2 1.272(4)
C14 C15 1.487(4)
C15 N3 1.463(4)
C15 C16 1.514(4)
C15 H15 0.9800
C16 O4 1.414(4)
C16 C18 1.536(4)
C16 H16 0.9800
C17 O5 1.406(4)
C17 O4 1.416(4)
C17 C21 1.492(5)
C17 C22 1.499(5)
C18 O5 1.424(4)
C18 H18 0.9800
C19 H19A 0.9600
C19 H19B 0.9600
C19 H19C 0.9600
C20 H20A 0.9600
C20 H20B 0.9600
C20 H20C 0.9600
C21 H21A 0.9600
C21 H21B 0.9600
C21 H21C 0.9600
C22 H22A 0.9600
C22 H22B 0.9600
C22 H22C 0.9600
N1 H1N 0.90(3)
N2 O3 1.435(3)

loop_
_geom_torsion_atom_site_label_1
_geom_torsion_atom_site_label_2
_geom_torsion_atom_site_label_3
_geom_torsion_atom_site_label_4
_geom_torsion
C6 C1 C2 C3 0.2(7)
C1 C2 C3 C4 -1.2(7)
C2 C3 C4 C5 1.8(7)
C3 C4 C5 C6 -1.6(7)
C4 C5 C6 C1 0.6(6)
C4 C5 C6 N1 178.6(3)
C2 C1 C6 C5 0.1(6)
C2 C1 C6 N1 -178.1(3)
O2 C8 C9 N3 -167.7(3)
C19 C8 C9 N3 -50.0(4)
O2 C8 C9 C18 -51.8(4)
C19 C8 C9 C18 65.8(4)
N3 C10 C11 C12 56.5(4)
C10 C11 C12 C14 -47.0(4)
C10 C11 C12 C13 -156.4(3)
C10 C11 C12 C20 75.0(4)
C14 C12 C13 O3 18.6(4)
C20 C12 C13 O3 -97.3(4)
C11 C12 C13 O3 133.8(3)
C13 C12 C14 N2 -11.8(4)
C20 C12 C14 N2 104.9(4)
C11 C12 C14 N2 -132.3(3)
C13 C12 C14 C15 166.6(3)
C20 C12 C14 C15 -76.7(4)
C11 C12 C14 C15 46.1(4)
N2 C14 C15 N3 128.1(3)
C12 C14 C15 N3 -50.2(4)
N2 C14 C15 C16 12.8(5)
C12 C14 C15 C16 -165.5(3)
N3 C15 C16 O4 147.4(2)
C14 C15 C16 O4 -94.2(4)
N3 C15 C16 C18 33.8(3)
C14 C15 C16 C18 152.2(3)
N3 C9 C18 O5 -130.9(3)
C8 C9 C18 O5 107.7(3)
N3 C9 C18 C16 -19.0(3)
C8 C9 C18 C16 -140.4(3)
O4 C16 C18 O5 -10.0(3)
C15 C16 C18 O5 109.2(3)
O4 C16 C18 C9 -128.2(3)
C15 C16 C18 C9 -9.0(4)
O1 C7 N1 C6 3.1(6)
O2 C7 N1 C6 -177.4(3)
C5 C6 N1 C7 7.8(5)
C1 C6 N1 C7 -174.2(4)
C15 C14 N2 O3 -178.7(3)
C12 C14 N2 O3 -0.3(4)
C11 C10 N3 C15 -62.4(4)
C11 C10 N3 C9 175.3(3)
C14 C15 N3 C10 56.7(3)
C16 C15 N3 C10 -177.1(3)
C14 C15 N3 C9 -174.2(3)
C16 C15 N3 C9 -48.0(3)
C8 C9 N3 C10 -68.3(4)
C18 C9 N3 C10 168.2(3)
C8 C9 N3 C15 165.1(3)
C18 C9 N3 C15 41.5(3)
O1 C7 O2 C8 8.9(5)
N1 C7 O2 C8 -170.7(3)
C19 C8 O2 C7 129.7(3)
C9 C8 O2 C7 -107.3(3)
C14 N2 O3 C13 13.4(4)
C12 C13 O3 N2 -20.6(4)
C15 C16 O4 C17 -120.6(3)
C18 C16 O4 C17 -8.2(4)
O5 C17 O4 C16 23.8(4)
C21 C17 O4 C16 141.1(4)
C22 C17 O4 C16 -95.8(4)
O4 C17 O5 C18 -30.9(4)
C21 C17 O5 C18 -147.8(3)
C22 C17 O5 C18 87.7(4)
C9 C18 O5 C17 138.6(3)
C16 C18 O5 C17 25.0(4)
